data_1530343
loop_
_publ_author_name
'Maksimov, B.A.'
'Belov, N.V.'
'Mel'nikov, O.K.'
'Zhdanova, T.A.'
'Ilyukhin, V.V.'

_publ_section_title
;
 Crystal structure of Na4 Sc2 Si4 O13
;
_journal_name_full 'Doklady Akademii Nauk SSSR'
_journal_page_first 98
_journal_page_last 102
_journal_volume 251
_journal_year 1980
_chemical_formula_sum 'Na4 O13 Sc2 Si4'
_chemical_name_systematic 'Na4 Sc2 (Si4 O13)'
_space_group_IT_number 33
_symmetry_space_group_name_Hall 'P 2c -2n'
_symmetry_space_group_name_H-M 'P n a 21'
_cell_angle_alpha 90
_cell_angle_beta 90
_cell_angle_gamma 90
_cell_formula_units_Z 4
_cell_length_a 14.442
_cell_length_b 5.288
_cell_length_c 14.219
_cell_volume 1085.895
_citation_journal_id_ASTM DANKAS
_cod_data_source_file Maksimov_DANKAS_1980_571.cif
_cod_data_source_block Na4O13Sc2Si4
_cod_database_code 1530343

loop_
_symmetry_equiv_pos_as_xyz
x,y,z
-x,-y,z+1/2
-x+1/2,y+1/2,z+1/2
x+1/2,-y+1/2,z

loop_
_atom_site_label
_atom_site_type_symbol
_atom_site_fract_x
_atom_site_fract_y
_atom_site_fract_z
_atom_site_occupancy
_atom_site_U_iso_or_equiv
O2 O-2 0.3081 -0.0355 0.0307 1 0.0
O1 O-2 0.1258 0.0187 0.0241 1 0.0
O9 O-2 0.0539 0.0736 0.5163 1 0.0
O8 O-2 0.0319 0.2074 0.8868 1 0.0
O10 O-2 0.0146 0.4048 0.0576 1 0.0
Sc1 Sc+3 0.1693 0.1891 0.4212 1 0.0
Na3 Na+1 0.0517 0.1927 0.2119 1 0.0
Na2 Na+1 0.4222 0.1776 0.4139 1 0.0
Si4 Si+4 0.2259 0.1732 0.0461 1 0.0
O5 O-2 0.3927 0.1357 0.2165 1 0.0
Na4 Na+1 0.1973 0.2819 0.8353 1 0.0
O7 O-2 0.1743 0.111 0.6935 1 0.0
O13 O-2 0.4683 0.2454 0.7112 1 0.0
O11 O-2 0.3543 0.3838 0.8406 1 0.0
Na1 Na+1 0.3298 0.175 0.623 1 0.0
Si3 Si+4 0.4409 0.2004 0.8195 1 0.0
O12 O-2 0.0751 0.4091 0.3474 1 0.0
Si2 Si+4 0.3061 0.3268 0.2284 1 0.0
Si1 Si+4 0.0259 0.1488 0.0002 1 0.0
Sc2 Sc+3 0.0792 0.3494 0.6268 1 0.0
O4 O-2 0.2293 0.4336 0.9897 1 0.0
O6 O-2 0.2748 0.3189 0.3356 1 0.0
O3 O-2 0.2184 0.2282 0.1598 1 0.0
